data_2010484
loop_
_publ_author_name
'Geselle, M.'
'Fuess, H.'

_publ_section_title
;
Hexakis(2-chloroethylammonium) Hexachloroplumbate(II) Chloride
;
_journal_name_full 'Acta Crystallographica Section C'
_journal_page_first 242
_journal_page_last 244
_journal_volume 51
_journal_year 1995
_chemical_formula_moiety 'C12 H42 Cl14 N6 Pb1'
_chemical_formula_structural
;
(Cl C2 H4 N H3 1+)6 (Pb Cl6 4-) (Cl 1-)2
;
_chemical_formula_sum 'C12 H42 Cl14 N6 Pb'
_chemical_formula_weight 974.05
_chemical_name_common
;
Hexakis(2-chloroethylammonium) hexachloroplumbate chloride
;
_space_group_IT_number 2
_space_group_name_Hall '-P 1'
_space_group_name_H-M_alt 'P -1'
_symmetry_cell_setting triclinic
_symmetry_space_group_name_Hall '-P 1'
_symmetry_space_group_name_H-M 'P -1'
_cell_angle_alpha 83.280(10)
_cell_angle_beta 81.070(10)
_cell_angle_gamma 74.300(10)
_cell_formula_units_Z 1
_cell_length_a 8.1750(10)
_cell_length_b 10.150(2)
_cell_length_c 11.2540(10)
_cell_measurement_temperature 298
_cell_volume 885.3(2)
_diffrn_ambient_temperature 298
_exptl_crystal_density_diffrn 1.827
_refine_ls_R_factor_obs .029
_refine_ls_wR_factor_obs .039
_cod_original_formula_sum 'C12 H42 Cl14 N6 Pb1'
_cod_database_code 2010484

loop_
_symmetry_equiv_pos_as_xyz
+x,+y,+z
-x,-y,-z

loop_
_atom_site_aniso_label
_atom_site_aniso_U_11
_atom_site_aniso_U_22
_atom_site_aniso_U_33
_atom_site_aniso_U_12
_atom_site_aniso_U_13
_atom_site_aniso_U_23
Pb .03340(10) .03610(10) .0364(2) -.00830(9) -.00764(9) .00068(9)
Cl1 .0479(7) .0531(7) .0480(6) -.0186(5) -.0098(5) .0012(5)
Cl2 .0463(7) .0503(7) .0555(7) -.0092(5) -.0065(5) -.0047(5)
Cl3 .0386(6) .0573(7) .0513(7) -.0025(5) -.0030(5) .0046(5)
Cl4 .0790(10) .0475(7) .0525(7) -.0074(6) -.0156(7) -.0063(6)
Cl5 .0627(9) .1020(10) .0652(9) -.0246(9) -.0020(7) .0079(9)
Cl6 .0810(10) .0930(10) .0890(10) -.0430(10) -.0290(10) .0340(10)
Cl7 .0910(10) .1150(10) .0550(9) -.0380(10) -.0029(8) .0000(9)
N1 .054(3) .060(3) .040(2) -.016(2) -.007(2) .004(2)
C1 .063(4) .085(4) .050(3) -.026(3) -.017(3) .012(3)
C2 .080(5) .119(6) .046(3) -.028(4) -.006(3) -.005(3)
N2 .050(3) .061(3) .061(3) -.011(2) -.017(2) .006(2)
C3 .053(3) .084(4) .056(3) -.028(3) -.011(3) .008(3)
C4 .051(4) .102(5) .085(5) -.007(3) -.017(3) .019(4)
N3 .054(3) .073(3) .055(3) -.009(2) .001(2) -.010(2)
C5 .054(3) .073(4) .055(3) -.011(3) -.017(3) .005(3)
C6 .088(5) .063(4) .083(5) -.004(4) .011(4) -.006(3)

loop_
_atom_site_label
_atom_site_fract_x
_atom_site_fract_y
_atom_site_fract_z
_atom_site_U_iso_or_equiv
_atom_site_thermal_displace_type
_atom_site_calc_flag
_atom_site_calc_attached_atom
Pb .50000 1.0 .50000 .0354(2) Uani ? ?
Cl1 .6525(2) 1.22150(10) .41900(10) .0486(9) Uani ? ?
Cl2 .5536(2) .91450(10) .25670(10) .0513(9) Uani ? ?
Cl3 .8307(2) .82870(10) .55470(10) .0521(9) Uani ? ?
Cl4 .3372(2) .54540(10) .31470(10) .0600(10) Uani ? ?
Cl5 .7122(2) .3087(2) .0313(2) .0780(10) Uani ? ?
Cl6 1.1372(3) 1.0715(2) .0972(2) .085(2) Uani ? ?
Cl7 .8964(3) .5916(2) .1451(2) .086(2) Uani ? ?
N1 .4136(6) .2482(5) .2104(4) .051(3) Uani ? ?
H1 .492(5) .293(3) .245(2) .10(2) Uiso ? ?
H2 .474(6) .147(2) .1990(10) .10(2) Uiso ? ?
H3 .3020(10) .255(5) .268(2) .10(2) Uiso ? ?
C1 .3729(7) .3200(6) .0926(5) .065(5) Uani ? ?
H4 .3480(10) .4320(10) .0980(8) .14(3) Uiso ? ?
H5 .2580(10) .2970(10) .0699(7) .14(3) Uiso ? ?
C2 .5221(9) .2731(7) -.0050(5) .081(7) Uani ? ?
H6 .5450(10) .1620(10) -.0110(10) .27(6) Uiso ? ?
H7 .4910(10) .3280(10) -.0919(9) .27(6) Uiso ? ?
N2 1.1654(6) .8625(5) .3326(5) .058(4) Uani ? ?
H8 1.255(6) .914(8) .292(4) .18(3) Uiso ? ?
H9 1.225(8) .7600(10) .349(7) .18(3) Uiso ? ?
H10 1.108(2) .903(8) .413(3) .18(3) Uiso ? ?
C3 1.0331(7) .8772(6) .2508(5) .063(5) Uani ? ?
H11 1.0890(10) .8150(10) .1740(10) .10(2) Uiso ? ?
H12 .9240(10) .8420(10) .3010(10) .10(2) Uiso ? ?
C4 .9727(6) 1.0228(7) .2057(6) .083(6) Uani ? ?
H13 .8570(10) 1.0360(10) .1630(10) .10(2) Uiso ? ?
H14 .9430(10) 1.0880(10) .2820(10) .10(2) Uiso ? ?
N3 .6704(7) .5943(6) .4004(4) .063(4) Uani ? ?
H15 .595(2) .556(5) .355(5) .14(2) Uiso ? ?
H16 .665(2) .694(2) .369(6) .14(2) Uiso ? ?
H17 .627(3) .590(6) .4910(10) .14(2) Uiso ? ?
C5 .8477(7) .5114(6) .3810(5) .061(5) Uani ? ?
H18 .9350(10) .5750(10) .3876(9) .10(2) Uiso ? ?
H19 .8670(10) .4250(10) .4499(9) .10(2) Uiso ? ?
C6 .8850(9) .4572(5) .2556(7) .083(6) Uani ? ?
H20 1.007(2) .3790(10) .2484(9) .20(4) Uiso ? ?
H21 .782(2) .4120(10) .2422(9) .20(4) Uiso ? ?

loop_
_geom_bond_atom_site_label_1
_geom_bond_atom_site_label_2
_geom_bond_site_symmetry_1
_geom_bond_site_symmetry_2
_geom_bond_distance
_geom_bond_publ_flag
Pb Cl1 . . 2.8500(10) yes
Pb Cl2 . . 2.9020(10) yes
Pb Cl3 . . 2.9040(10) yes
Pb Cl1 . 2_676 2.8500(10) ?
Pb Cl2 . 2_676 2.9020(10) ?
Pb Cl3 . 2_676 2.9040(10) ?
Cl5 C2 . . 1.803(9) yes
N1 H1 . . 1.03(4) ?
N1 H2 . . 1.03(2) ?
N1 H3 . . 1.020(10) ?
N1 C1 . . 1.476(7) yes
C1 H4 . . 1.100(10) ?
C1 H5 . . 1.100(10) ?
C1 C2 . . 1.521(8) yes
C2 H6 . . 1.10(2) ?
C2 H7 . . 1.100(10) ?
Cl6 C4 . . 1.804(6) yes
N2 H8 . . 1.03(7) ?
N2 H9 . . 1.03(2) ?
N2 H10 . . 1.03(4) ?
N2 C3 . . 1.492(8) yes
C3 H11 . . 1.100(10) ?
C3 H12 . . 1.100(10) ?
C3 C4 . . 1.481(9) yes
C4 H13 . . 1.100(10) ?
C4 H14 . . 1.100(10) ?
Cl7 C6 . . 1.747(6) yes
N3 H15 . . 1.03(5) ?
N3 H16 . . 1.03(2) ?
N3 H17 . . 1.030(10) ?
N3 C5 . . 1.463(7) yes
C5 H18 . . 1.100(10) ?
C5 H19 . . 1.100(10) ?
C5 C6 . . 1.531(9) yes
C6 H20 . . 1.100(10) ?
C6 H21 . . 1.10(2) ?
H1 Cl1 1_565 1_555 2.45(3) ?
H1 Cl5 1_555 1_555 2.79(3) ?
H2 Cl2 1_565 1_555 2.31(2) ?
H3 Cl3 2_666 1_555 2.30(2) ?
H8 Cl2 1_455 1_555 2.41(6) ?
H8 Cl6 1_555 1_555 2.70(5) ?
H9 Cl4 1_455 1_555 2.18(2) ?
H16 Cl2 1_555 1_555 2.45(3) ?
H16 Cl7 1_555 1_555 3.01(5) ?
H17 Cl4 2_666 1_555 2.46(3) ?

_cod_duplicate_entry 2003211
